data_7249090
loop_
_publ_author_name
'Hu, Peng'
'Ding, Manman'
'Gao, Xinpeng'
'Zhu, Aixin'
'Xiao, Fengping'
'Cao, Jiangfei'
'Zhang, Yiquan'

_publ_section_title
;
 Apparently improved energy barrier of Dy(iii) SMMs by adopting the
 bridging bipyrimidine ligand
;
_journal_issue 34
_journal_name_full CrystEngComm
_journal_page_first 4657
_journal_page_last 4668
_journal_paper_doi 10.1039/D4CE00436A
_journal_volume 26
_journal_year 2024
_chemical_formula_sum 'C38 H30 Dy2 F18 N4 O12'
_chemical_formula_weight 1401.66
_space_group_IT_number 14
_space_group_name_Hall '-P 2ybc'
_space_group_name_H-M_alt 'P 1 21/c 1'
_symmetry_cell_setting monoclinic
_symmetry_space_group_name_H-M 'P 1 21/c 1'
_atom_sites_solution_hydrogens geom
_atom_sites_solution_primary direct
_atom_sites_solution_secondary difmap
_audit_creation_method SHELXL-97
_audit_update_record
;
2020-06-16 deposited with the CCDC.	2024-07-22 downloaded from the CCDC.
;
_cell_angle_alpha 90.00
_cell_angle_beta 113.407(3)
_cell_angle_gamma 90.00
_cell_formula_units_Z 2
_cell_length_a 12.6639(7)
_cell_length_b 13.2219(7)
_cell_length_c 16.7861(7)
_cell_measurement_reflns_used 12217
_cell_measurement_temperature 293(2)
_cell_measurement_theta_max 2.41
_cell_measurement_theta_min 27.29
_cell_volume 2579.4(2)
_computing_structure_refinement 'SHELXL-97 (Sheldrick, 1997)'
_computing_structure_solution 'SHELXS-97 (Sheldrick, 1990)'
_diffrn_ambient_temperature 293(2)
_diffrn_measured_fraction_theta_full 0.994
_diffrn_measured_fraction_theta_max 0.994
_diffrn_measurement_device_type ccd
_diffrn_radiation_monochromator graphite
_diffrn_radiation_source 'fine-focus sealed tube'
_diffrn_radiation_type MoK\a
_diffrn_radiation_wavelength 0.71073
_diffrn_reflns_av_R_equivalents 0.0628
_diffrn_reflns_av_sigmaI/netI 0.0362
_diffrn_reflns_limit_h_max 16
_diffrn_reflns_limit_h_min -14
_diffrn_reflns_limit_k_max 17
_diffrn_reflns_limit_k_min -16
_diffrn_reflns_limit_l_max 21
_diffrn_reflns_limit_l_min -21
_diffrn_reflns_number 21619
_diffrn_reflns_theta_full 27.25
_diffrn_reflns_theta_max 27.25
_diffrn_reflns_theta_min 2.03
_exptl_absorpt_coefficient_mu 2.997
_exptl_crystal_colour colorless
_exptl_crystal_density_diffrn 1.805
_exptl_crystal_density_method 'not measured'
_exptl_crystal_description cube
_exptl_crystal_F_000 1352
_refine_diff_density_max 1.431
_refine_diff_density_min -1.492
_refine_diff_density_rms 0.108
_refine_ls_extinction_method none
_refine_ls_goodness_of_fit_ref 1.036
_refine_ls_hydrogen_treatment mixed
_refine_ls_matrix_type full
_refine_ls_number_parameters 337
_refine_ls_number_reflns 5751
_refine_ls_number_restraints 30
_refine_ls_restrained_S_all 1.140
_refine_ls_R_factor_all 0.0422
_refine_ls_R_factor_gt 0.0347
_refine_ls_shift/su_max 0.001
_refine_ls_shift/su_mean 0.000
_refine_ls_structure_factor_coef Fsqd
_refine_ls_weighting_details 'calc w=1/[\s^2^(Fo^2^)+(0.0387P)^2^+6.7620P] where P=(Fo^2^+2Fc^2^)/3'
_refine_ls_weighting_scheme calc
_refine_ls_wR_factor_gt 0.0867
_refine_ls_wR_factor_ref 0.0951
_reflns_number_gt 4961
_reflns_number_total 5751
_reflns_threshold_expression >2sigma(I)
_cod_data_source_file d4ce00436a2.cif
_cod_data_source_block dy_CCDC1
_cod_depositor_comments 'Adding full bibliography for 7249087--7249094.cif.'
_cod_original_sg_symbol_H-M 'P 21/c'
_cod_database_code 7249090

loop_
_symmetry_equiv_pos_as_xyz
'x, y, z'
'-x, y+1/2, -z+1/2'
'-x, -y, -z'
'x, -y-1/2, z-1/2'

loop_
_atom_site_label
_atom_site_type_symbol
_atom_site_fract_x
_atom_site_fract_y
_atom_site_fract_z
_atom_site_U_iso_or_equiv
_atom_site_adp_type
_atom_site_occupancy
_atom_site_symmetry_multiplicity
_atom_site_calc_flag
_atom_site_refinement_flags
_atom_site_disorder_assembly
_atom_site_disorder_group
Dy1 Dy 0.419677(17) 0.776611(15) 0.397094(13) 0.03605(9) Uani 1 1 d . . .
O6 O 0.5327(3) 0.7451(3) 0.3188(3) 0.0531(9) Uani 1 1 d . . .
O1 O 0.2407(3) 0.7835(3) 0.4055(2) 0.0518(9) Uani 1 1 d . . .
O2 O 0.2976(3) 0.8506(3) 0.2698(2) 0.0527(9) Uani 1 1 d . . .
O3 O 0.3331(3) 0.6326(3) 0.3220(2) 0.0524(8) Uani 1 1 d . . .
O5 O 0.6118(3) 0.7864(3) 0.4950(2) 0.0531(9) Uani 1 1 d . . .
O4 O 0.4365(3) 0.6550(3) 0.5014(2) 0.0526(8) Uani 1 1 d . . .
N2 N 0.5046(3) 1.0418(3) 0.6030(2) 0.0395(8) Uani 1 1 d . . .
N1 N 0.4289(3) 0.8924(3) 0.5220(2) 0.0395(8) Uani 1 1 d . . .
C19 C 0.3936(5) 0.8618(4) 0.5836(3) 0.0495(11) Uani 1 1 d . . .
H19 H 0.3548 0.8006 0.5765 0.059 Uiso 1 1 calc R . .
F2 F 0.1794(5) 0.9866(5) 0.1378(4) 0.130(2) Uani 1 1 d . . .
C16 C 0.4814(4) 0.9817(3) 0.5343(3) 0.0340(8) Uani 1 1 d . . .
C17 C 0.4698(5) 1.0082(4) 0.6643(3) 0.0481(11) Uani 1 1 d . . .
H17 H 0.4849 1.0476 0.7135 0.058 Uiso 1 1 calc R . .
F3 F 0.1906(5) 0.8417(6) 0.0928(3) 0.130(2) Uani 1 1 d . . .
C18 C 0.4133(5) 0.9185(4) 0.6572(3) 0.0510(12) Uani 1 1 d . . .
H18 H 0.3891 0.8966 0.6999 0.061 Uiso 1 1 calc R . .
C12 C 0.6371(5) 0.7487(5) 0.3319(4) 0.0565(13) Uani 1 1 d . . .
C14 C 0.7044(5) 0.7958(4) 0.4850(4) 0.0563(13) Uani 1 1 d . . .
C7 C 0.3843(5) 0.5746(5) 0.5024(4) 0.0583(14) Uani 1 1 d . . .
F7 F 0.8243(5) 0.7757(7) 0.6320(4) 0.157(3) Uani 1 1 d . . .
C9 C 0.2833(5) 0.5617(4) 0.3448(4) 0.0617(15) Uani 1 1 d . . .
F9 F 0.9003(4) 0.8448(7) 0.5585(4) 0.164(3) Uani 1 1 d . . .
C13 C 0.7247(5) 0.7779(5) 0.4115(5) 0.0629(16) Uani 1 1 d . . .
H13 H 0.7992 0.7854 0.4145 0.075 Uiso 1 1 calc R . .
C8 C 0.3023(6) 0.5296(5) 0.4271(5) 0.0693(17) Uani 1 1 d . . .
H8 H 0.2591 0.4758 0.4335 0.083 Uiso 1 1 calc R . .
C2 C 0.1398(5) 0.7945(5) 0.3516(4) 0.0622(15) Uani 1 1 d . . .
F1 F 0.0334(4) 0.8886(6) 0.0983(4) 0.145(2) Uani 1 1 d U . .
C6 C 0.4117(7) 0.5252(7) 0.5884(5) 0.089(2) Uani 1 1 d . . .
H6A H 0.4916 0.5070 0.6135 0.134 Uiso 1 1 calc R . .
H6B H 0.3654 0.4655 0.5806 0.134 Uiso 1 1 calc R . .
H6C H 0.3955 0.5713 0.6263 0.134 Uiso 1 1 calc R . .
F6 F 0.1516(7) 0.4261(6) 0.2891(5) 0.169(3) Uani 1 1 d U . .
C4 C 0.1898(5) 0.8526(5) 0.2332(3) 0.0582(14) Uani 1 1 d . . .
F5 F 0.2376(7) 0.4685(6) 0.2181(5) 0.170(3) Uani 1 1 d U . .
F8 F 0.7775(6) 0.9196(6) 0.5909(5) 0.179(3) Uani 1 1 d U . .
C3 C 0.1099(5) 0.8264(6) 0.2657(4) 0.0699(17) Uani 1 1 d . . .
H3 H 0.0323 0.8300 0.2291 0.084 Uiso 1 1 calc R . .
C11 C 0.6709(7) 0.7213(7) 0.2579(6) 0.092(3) Uani 1 1 d . . .
H11A H 0.6669 0.6493 0.2501 0.137 Uiso 1 1 calc R . .
H11B H 0.7481 0.7438 0.2710 0.137 Uiso 1 1 calc R . .
H11C H 0.6193 0.7534 0.2056 0.137 Uiso 1 1 calc R . .
C15 C 0.8042(6) 0.8344(8) 0.5655(5) 0.084(2) Uani 1 1 d . . .
F4 F 0.1129(8) 0.5612(7) 0.2246(6) 0.229(5) Uani 1 1 d U . .
C10 C 0.1935(8) 0.5078(7) 0.2682(7) 0.096(3) Uani 1 1 d . . .
C1 C 0.0446(7) 0.7737(10) 0.3829(7) 0.123(5) Uani 1 1 d . . .
H1A H 0.0539 0.7070 0.4074 0.185 Uiso 1 1 calc R . .
H1B H -0.0287 0.7785 0.3349 0.185 Uiso 1 1 calc R . .
H1C H 0.0484 0.8226 0.4263 0.185 Uiso 1 1 calc R . .
C5 C 0.1453(6) 0.8922(9) 0.1391(5) 0.093(3) Uani 1 1 d . . .

loop_
_atom_site_aniso_label
_atom_site_aniso_U_11
_atom_site_aniso_U_22
_atom_site_aniso_U_33
_atom_site_aniso_U_23
_atom_site_aniso_U_13
_atom_site_aniso_U_12
Dy1 0.03393(13) 0.03936(13) 0.03566(13) -0.00644(7) 0.01467(9) -0.00164(8)
O6 0.0443(19) 0.064(2) 0.057(2) -0.0192(18) 0.0270(17) -0.0070(17)
O1 0.0409(19) 0.070(2) 0.0467(19) 0.0020(16) 0.0195(15) 0.0067(16)
O2 0.0390(18) 0.070(2) 0.0458(18) 0.0020(16) 0.0130(15) -0.0044(16)
O3 0.059(2) 0.050(2) 0.056(2) -0.0164(16) 0.0297(17) -0.0126(17)
O5 0.0381(18) 0.070(2) 0.049(2) 0.0030(16) 0.0158(15) 0.0016(16)
O4 0.054(2) 0.054(2) 0.053(2) 0.0059(16) 0.0247(16) 0.0060(17)
N2 0.052(2) 0.0398(19) 0.0277(16) -0.0031(14) 0.0163(15) 0.0001(16)
N1 0.047(2) 0.0384(19) 0.0364(18) -0.0018(15) 0.0202(16) -0.0006(16)
C19 0.067(3) 0.044(3) 0.048(3) 0.004(2) 0.035(2) -0.002(2)
F2 0.137(5) 0.141(5) 0.113(4) 0.065(4) 0.048(4) 0.023(4)
C16 0.037(2) 0.037(2) 0.0295(18) -0.0012(15) 0.0144(16) 0.0018(17)
C17 0.071(3) 0.048(3) 0.030(2) -0.0017(18) 0.025(2) 0.006(2)
F3 0.134(5) 0.198(7) 0.054(3) -0.007(3) 0.033(3) -0.020(5)
C18 0.075(3) 0.050(3) 0.041(2) 0.009(2) 0.037(2) 0.011(3)
C12 0.056(3) 0.053(3) 0.075(4) -0.014(3) 0.040(3) -0.009(2)
C14 0.041(3) 0.059(3) 0.063(3) 0.009(3) 0.015(2) 0.000(2)
C7 0.063(3) 0.056(3) 0.072(4) 0.013(3) 0.044(3) 0.015(3)
F7 0.094(4) 0.255(9) 0.083(4) 0.049(5) -0.008(3) -0.023(4)
C9 0.063(3) 0.053(3) 0.081(4) -0.021(3) 0.042(3) -0.018(3)
F9 0.062(3) 0.308(10) 0.109(4) -0.030(5) 0.020(3) -0.072(5)
C13 0.038(3) 0.080(4) 0.076(4) -0.005(3) 0.028(3) -0.007(3)
C8 0.083(4) 0.052(3) 0.093(5) -0.001(3) 0.057(4) -0.014(3)
C2 0.040(3) 0.085(4) 0.064(4) 0.008(3) 0.023(3) 0.008(3)
F1 0.074(3) 0.240(7) 0.090(3) 0.062(4) -0.002(2) -0.005(4)
C6 0.099(5) 0.095(5) 0.096(5) 0.044(5) 0.062(5) 0.034(5)
F6 0.175(6) 0.160(5) 0.175(6) -0.047(4) 0.073(5) -0.116(5)
C4 0.047(3) 0.077(4) 0.042(3) 0.004(2) 0.010(2) 0.000(3)
F5 0.199(6) 0.186(6) 0.155(5) -0.103(5) 0.100(5) -0.090(5)
F8 0.126(5) 0.162(6) 0.175(6) -0.087(5) -0.019(4) -0.005(4)
C3 0.037(3) 0.106(5) 0.063(4) 0.015(3) 0.015(2) 0.009(3)
C11 0.080(5) 0.116(7) 0.106(6) -0.045(5) 0.067(5) -0.024(4)
C15 0.045(3) 0.115(7) 0.075(5) 0.005(4) 0.006(3) -0.007(4)
F4 0.174(6) 0.153(6) 0.204(7) -0.058(5) -0.089(5) -0.002(5)
C10 0.099(6) 0.084(5) 0.115(7) -0.044(5) 0.054(6) -0.043(5)
C1 0.052(4) 0.228(14) 0.099(7) 0.060(7) 0.041(4) 0.022(6)
C5 0.053(4) 0.149(8) 0.064(4) 0.028(5) 0.009(3) -0.005(4)

loop_
_atom_type_symbol
_atom_type_description
_atom_type_scat_dispersion_real
_atom_type_scat_dispersion_imag
_atom_type_scat_source
C C 0.0033 0.0016 'International Tables Vol C Tables 4.2.6.8 and 6.1.1.4'
H H 0.0000 0.0000 'International Tables Vol C Tables 4.2.6.8 and 6.1.1.4'
Dy Dy -0.1892 4.4098 'International Tables Vol C Tables 4.2.6.8 and 6.1.1.4'
F F 0.0171 0.0103 'International Tables Vol C Tables 4.2.6.8 and 6.1.1.4'
N N 0.0061 0.0033 'International Tables Vol C Tables 4.2.6.8 and 6.1.1.4'
O O 0.0106 0.0060 'International Tables Vol C Tables 4.2.6.8 and 6.1.1.4'

loop_
_geom_angle_atom_site_label_1
_geom_angle_atom_site_label_2
_geom_angle_atom_site_label_3
_geom_angle
_geom_angle_site_symmetry_1
_geom_angle_site_symmetry_3
_geom_angle_publ_flag
O2 Dy1 O3 81.12(14) . . ?
O2 Dy1 O4 145.20(13) . . ?
O3 Dy1 O4 73.82(14) . . ?
O2 Dy1 O1 74.24(13) . . ?
O3 Dy1 O1 78.61(13) . . ?
O4 Dy1 O1 77.40(13) . . ?
O2 Dy1 O6 83.63(14) . . ?
O3 Dy1 O6 79.03(13) . . ?
O4 Dy1 O6 114.02(14) . . ?
O1 Dy1 O6 150.59(13) . . ?
O2 Dy1 O5 139.27(13) . . ?
O3 Dy1 O5 124.48(14) . . ?
O4 Dy1 O5 75.51(13) . . ?
O1 Dy1 O5 136.19(13) . . ?
O6 Dy1 O5 72.90(14) . . ?
O2 Dy1 N1 107.55(13) . . ?
O3 Dy1 N1 142.95(12) . . ?
O4 Dy1 N1 80.59(13) . . ?
O1 Dy1 N1 69.86(13) . . ?
O6 Dy1 N1 136.82(13) . . ?
O5 Dy1 N1 72.22(13) . . ?
O2 Dy1 N2 73.54(12) . 3_676 ?
O3 Dy1 N2 149.58(12) . 3_676 ?
O4 Dy1 N2 136.07(12) . 3_676 ?
O1 Dy1 N2 109.50(13) . 3_676 ?
O6 Dy1 N2 81.66(13) . 3_676 ?
O5 Dy1 N2 70.52(13) . 3_676 ?
N1 Dy1 N2 63.20(11) . 3_676 ?
C12 O6 Dy1 137.4(4) . . ?
C2 O1 Dy1 134.6(4) . . ?
C4 O2 Dy1 131.5(4) . . ?
C9 O3 Dy1 129.0(3) . . ?
C14 O5 Dy1 132.7(4) . . ?
C7 O4 Dy1 134.8(4) . . ?
C16 N2 C17 115.9(4) . . ?
C16 N2 Dy1 120.5(3) . 3_676 ?
C17 N2 Dy1 122.8(3) . 3_676 ?
C16 N1 C19 116.6(4) . . ?
C16 N1 Dy1 121.0(3) . . ?
C19 N1 Dy1 122.0(3) . . ?
N1 C19 C18 121.9(5) . . ?
N1 C19 H19 119.0 . . ?
C18 C19 H19 119.0 . . ?
N1 C16 N2 126.0(4) . . ?
N1 C16 C16 117.5(4) . 3_676 ?
N2 C16 C16 116.5(5) . 3_676 ?
N2 C17 C18 122.7(4) . . ?
N2 C17 H17 118.7 . . ?
C18 C17 H17 118.7 . . ?
C17 C18 C19 116.9(4) . . ?
C17 C18 H18 121.6 . . ?
C19 C18 H18 121.6 . . ?
O6 C12 C13 123.7(5) . . ?
O6 C12 C11 118.1(6) . . ?
C13 C12 C11 118.2(6) . . ?
O5 C14 C13 128.3(6) . . ?
O5 C14 C15 113.7(6) . . ?
C13 C14 C15 117.9(6) . . ?
O4 C7 C8 123.3(5) . . ?
O4 C7 C6 117.5(7) . . ?
C8 C7 C6 119.1(6) . . ?
O3 C9 C8 128.5(6) . . ?
O3 C9 C10 112.7(6) . . ?
C8 C9 C10 118.8(6) . . ?
C14 C13 C12 122.7(5) . . ?
C14 C13 H13 118.7 . . ?
C12 C13 H13 118.7 . . ?
C9 C8 C7 123.0(5) . . ?
C9 C8 H8 118.5 . . ?
C7 C8 H8 118.5 . . ?
O1 C2 C3 124.1(5) . . ?
O1 C2 C1 117.0(6) . . ?
C3 C2 C1 118.9(6) . . ?
C7 C6 H6A 109.5 . . ?
C7 C6 H6B 109.5 . . ?
H6A C6 H6B 109.5 . . ?
C7 C6 H6C 109.5 . . ?
H6A C6 H6C 109.5 . . ?
H6B C6 H6C 109.5 . . ?
O2 C4 C3 129.2(5) . . ?
O2 C4 C5 113.0(5) . . ?
C3 C4 C5 117.8(5) . . ?
C4 C3 C2 123.0(5) . . ?
C4 C3 H3 118.5 . . ?
C2 C3 H3 118.5 . . ?
C12 C11 H11A 109.5 . . ?
C12 C11 H11B 109.5 . . ?
H11A C11 H11B 109.5 . . ?
C12 C11 H11C 109.5 . . ?
H11A C11 H11C 109.5 . . ?
H11B C11 H11C 109.5 . . ?
F9 C15 F8 108.6(9) . . ?
F9 C15 F7 105.9(7) . . ?
F8 C15 F7 103.0(9) . . ?
F9 C15 C14 116.0(7) . . ?
F8 C15 C14 110.4(6) . . ?
F7 C15 C14 111.9(7) . . ?
F4 C10 F5 108.7(11) . . ?
F4 C10 F6 107.8(9) . . ?
F5 C10 F6 99.7(8) . . ?
F4 C10 C9 113.8(7) . . ?
F5 C10 C9 111.7(7) . . ?
F6 C10 C9 114.0(9) . . ?
C2 C1 H1A 109.5 . . ?
C2 C1 H1B 109.5 . . ?
H1A C1 H1B 109.5 . . ?
C2 C1 H1C 109.5 . . ?
H1A C1 H1C 109.5 . . ?
H1B C1 H1C 109.5 . . ?
F1 C5 F3 107.9(8) . . ?
F1 C5 F2 108.6(8) . . ?
F3 C5 F2 104.3(7) . . ?
F1 C5 C4 113.8(7) . . ?
F3 C5 C4 111.4(7) . . ?
F2 C5 C4 110.4(7) . . ?

loop_
_geom_bond_atom_site_label_1
_geom_bond_atom_site_label_2
_geom_bond_distance
_geom_bond_site_symmetry_2
_geom_bond_publ_flag
Dy1 O2 2.299(4) . ?
Dy1 O3 2.306(3) . ?
Dy1 O4 2.324(4) . ?
Dy1 O1 2.328(4) . ?
Dy1 O6 2.333(3) . ?
Dy1 O5 2.337(4) . ?
Dy1 N1 2.562(4) . ?
Dy1 N2 2.585(4) 3_676 ?
O6 C12 1.252(7) . ?
O1 C2 1.246(7) . ?
O2 C4 1.256(6) . ?
O3 C9 1.270(7) . ?
O5 C14 1.256(7) . ?
O4 C7 1.255(7) . ?
N2 C16 1.334(5) . ?
N2 C17 1.345(6) . ?
N2 Dy1 2.585(4) 3_676 ?
N1 C16 1.330(6) . ?
N1 C19 1.341(6) . ?
C19 C18 1.380(7) . ?
C19 H19 0.9300 . ?
F2 C5 1.323(11) . ?
C16 C16 1.487(8) 3_676 ?
C17 C18 1.366(8) . ?
C17 H17 0.9300 . ?
F3 C5 1.316(11) . ?
C18 H18 0.9300 . ?
C12 C13 1.410(9) . ?
C12 C11 1.509(9) . ?
C14 C13 1.376(9) . ?
C14 C15 1.526(9) . ?
C7 C8 1.409(10) . ?
C7 C6 1.494(9) . ?
F7 C15 1.298(10) . ?
C9 C8 1.372(9) . ?
C9 C10 1.515(10) . ?
F9 C15 1.276(9) . ?
C13 H13 0.9300 . ?
C8 H8 0.9300 . ?
C2 C3 1.403(9) . ?
C2 C1 1.519(10) . ?
F1 C5 1.307(9) . ?
C6 H6A 0.9600 . ?
C6 H6B 0.9600 . ?
C6 H6C 0.9600 . ?
F6 C10 1.311(10) . ?
C4 C3 1.370(8) . ?
C4 C5 1.543(9) . ?
F5 C10 1.288(10) . ?
F8 C15 1.295(11) . ?
C3 H3 0.9300 . ?
C11 H11A 0.9600 . ?
C11 H11B 0.9600 . ?
C11 H11C 0.9600 . ?
F4 C10 1.218(12) . ?
C1 H1A 0.9600 . ?
C1 H1B 0.9600 . ?
C1 H1C 0.9600 . ?

loop_
_geom_torsion_atom_site_label_1
_geom_torsion_atom_site_label_2
_geom_torsion_atom_site_label_3
_geom_torsion_atom_site_label_4
_geom_torsion
_geom_torsion_site_symmetry_1
_geom_torsion_site_symmetry_2
_geom_torsion_site_symmetry_3
_geom_torsion_site_symmetry_4
_geom_torsion_publ_flag
O2 Dy1 O6 C12 138.1(6) . . . . ?
O3 Dy1 O6 C12 -139.8(6) . . . . ?
O4 Dy1 O6 C12 -73.2(6) . . . . ?
O1 Dy1 O6 C12 179.1(5) . . . . ?
O5 Dy1 O6 C12 -8.2(6) . . . . ?
N1 Dy1 O6 C12 29.2(7) . . . . ?
N2 Dy1 O6 C12 63.9(6) 3_676 . . . ?
O2 Dy1 O1 C2 18.4(6) . . . . ?
O3 Dy1 O1 C2 -65.5(6) . . . . ?
O4 Dy1 O1 C2 -141.2(6) . . . . ?
O6 Dy1 O1 C2 -24.3(7) . . . . ?
O5 Dy1 O1 C2 165.9(5) . . . . ?
N1 Dy1 O1 C2 134.3(6) . . . . ?
N2 Dy1 O1 C2 84.1(6) 3_676 . . . ?
O3 Dy1 O2 C4 63.0(5) . . . . ?
O4 Dy1 O2 C4 19.0(6) . . . . ?
O1 Dy1 O2 C4 -17.6(5) . . . . ?
O6 Dy1 O2 C4 142.8(5) . . . . ?
O5 Dy1 O2 C4 -162.8(5) . . . . ?
N1 Dy1 O2 C4 -79.9(5) . . . . ?
N2 Dy1 O2 C4 -134.0(5) 3_676 . . . ?
O2 Dy1 O3 C9 -126.8(5) . . . . ?
O4 Dy1 O3 C9 28.8(5) . . . . ?
O1 Dy1 O3 C9 -51.2(5) . . . . ?
O6 Dy1 O3 C9 148.0(5) . . . . ?
O5 Dy1 O3 C9 87.8(5) . . . . ?
N1 Dy1 O3 C9 -19.4(6) . . . . ?
N2 Dy1 O3 C9 -160.5(5) 3_676 . . . ?
O2 Dy1 O5 C14 -41.0(6) . . . . ?
O3 Dy1 O5 C14 79.7(5) . . . . ?
O4 Dy1 O5 C14 137.9(5) . . . . ?
O1 Dy1 O5 C14 -168.6(5) . . . . ?
O6 Dy1 O5 C14 16.6(5) . . . . ?
N1 Dy1 O5 C14 -137.5(5) . . . . ?
N2 Dy1 O5 C14 -70.4(5) 3_676 . . . ?
O2 Dy1 O4 C7 24.1(6) . . . . ?
O3 Dy1 O4 C7 -21.5(5) . . . . ?
O1 Dy1 O4 C7 60.1(5) . . . . ?
O6 Dy1 O4 C7 -91.3(5) . . . . ?
O5 Dy1 O4 C7 -154.7(5) . . . . ?
N1 Dy1 O4 C7 131.4(5) . . . . ?
N2 Dy1 O4 C7 165.2(4) 3_676 . . . ?
O2 Dy1 N1 C16 -70.1(3) . . . . ?
O3 Dy1 N1 C16 -168.7(3) . . . . ?
O4 Dy1 N1 C16 144.8(3) . . . . ?
O1 Dy1 N1 C16 -135.3(4) . . . . ?
O6 Dy1 N1 C16 29.5(4) . . . . ?
O5 Dy1 N1 C16 67.1(3) . . . . ?
N2 Dy1 N1 C16 -9.6(3) 3_676 . . . ?
O2 Dy1 N1 C19 117.9(4) . . . . ?
O3 Dy1 N1 C19 19.2(5) . . . . ?
O4 Dy1 N1 C19 -27.3(4) . . . . ?
O1 Dy1 N1 C19 52.7(4) . . . . ?
O6 Dy1 N1 C19 -142.5(4) . . . . ?
O5 Dy1 N1 C19 -105.0(4) . . . . ?
N2 Dy1 N1 C19 178.4(4) 3_676 . . . ?
C16 N1 C19 C18 -1.6(7) . . . . ?
Dy1 N1 C19 C18 170.7(4) . . . . ?
C19 N1 C16 N2 1.9(7) . . . . ?
Dy1 N1 C16 N2 -170.6(3) . . . . ?
C19 N1 C16 C16 -178.5(5) . . . 3_676 ?
Dy1 N1 C16 C16 9.0(6) . . . 3_676 ?
C17 N2 C16 N1 -0.8(7) . . . . ?
Dy1 N2 C16 N1 -170.9(3) 3_676 . . . ?
C17 N2 C16 C16 179.5(5) . . . 3_676 ?
Dy1 N2 C16 C16 9.4(6) 3_676 . . 3_676 ?
C16 N2 C17 C18 -0.5(7) . . . . ?
Dy1 N2 C17 C18 169.4(4) 3_676 . . . ?
N2 C17 C18 C19 0.6(8) . . . . ?
N1 C19 C18 C17 0.5(8) . . . . ?
Dy1 O6 C12 C13 0.2(10) . . . . ?
Dy1 O6 C12 C11 -179.2(5) . . . . ?
Dy1 O5 C14 C13 -18.4(9) . . . . ?
Dy1 O5 C14 C15 160.2(5) . . . . ?
Dy1 O4 C7 C8 9.1(8) . . . . ?
Dy1 O4 C7 C6 -171.0(4) . . . . ?
Dy1 O3 C9 C8 -27.1(9) . . . . ?
Dy1 O3 C9 C10 153.8(5) . . . . ?
O5 C14 C13 C12 2.9(11) . . . . ?
C15 C14 C13 C12 -175.7(7) . . . . ?
O6 C12 C13 C14 6.4(11) . . . . ?
C11 C12 C13 C14 -174.2(7) . . . . ?
O3 C9 C8 C7 0.7(11) . . . . ?
C10 C9 C8 C7 179.7(7) . . . . ?
O4 C7 C8 C9 9.1(10) . . . . ?
C6 C7 C8 C9 -170.8(6) . . . . ?
Dy1 O1 C2 C3 -13.3(11) . . . . ?
Dy1 O1 C2 C1 168.2(6) . . . . ?
Dy1 O2 C4 C3 13.2(11) . . . . ?
Dy1 O2 C4 C5 -167.8(5) . . . . ?
O2 C4 C3 C2 2.3(13) . . . . ?
C5 C4 C3 C2 -176.6(8) . . . . ?
O1 C2 C3 C4 -2.5(12) . . . . ?
C1 C2 C3 C4 176.0(8) . . . . ?
O5 C14 C15 F9 179.7(8) . . . . ?
C13 C14 C15 F9 -1.6(12) . . . . ?
O5 C14 C15 F8 -56.2(10) . . . . ?
C13 C14 C15 F8 122.6(8) . . . . ?
O5 C14 C15 F7 58.0(10) . . . . ?
C13 C14 C15 F7 -123.3(8) . . . . ?
O3 C9 C10 F4 -64.3(11) . . . . ?
C8 C9 C10 F4 116.6(11) . . . . ?
O3 C9 C10 F5 59.3(11) . . . . ?
C8 C9 C10 F5 -119.9(9) . . . . ?
O3 C9 C10 F6 171.5(7) . . . . ?
C8 C9 C10 F6 -7.7(12) . . . . ?
O2 C4 C5 F1 175.8(8) . . . . ?
C3 C4 C5 F1 -5.1(13) . . . . ?
O2 C4 C5 F3 53.5(10) . . . . ?
C3 C4 C5 F3 -127.4(8) . . . . ?
O2 C4 C5 F2 -61.9(9) . . . . ?
C3 C4 C5 F2 117.3(8) . . . . ?
